data_7214345
loop_
_publ_author_name
'Hawes, Chris S.'
'Batten, Stuart R.'
'Turner, David R.'

_publ_section_title
;
 Self-assembly of discrete and polymeric metallosupramolecular
 architectures from cyclen-derived ligands
;
_journal_issue 18
_journal_name_full CrystEngComm
_journal_page_first 3737
_journal_paper_doi 10.1039/c3ce42141d
_journal_volume 16
_journal_year 2014
_chemical_formula_moiety 'C80 H80 Ag2 N16, 2(Cl O4)'
_chemical_formula_sum 'C80 H80 Ag2 Cl2 N16 O8'
_chemical_formula_weight 1680.24
_chemical_name_systematic
;
 ? 
;
_space_group_crystal_system monoclinic
_space_group_IT_number 14
_space_group_name_Hall '-P 2yn'
_space_group_name_H-M_alt 'P 1 21/n 1'
_symmetry_space_group_name_Hall '-P 2yn'
_symmetry_space_group_name_H-M 'P 1 21/n 1'
_atom_sites_solution_hydrogens geom
_atom_sites_solution_primary direct
_atom_sites_solution_secondary difmap
_audit_creation_date 2013-08-27
_audit_creation_method
;
  Olex2 1.2
  (compiled Apr 23 2013 17:59:47, GUI svn.r4466)
;
_cell_angle_alpha 90.00
_cell_angle_beta 96.64(3)
_cell_angle_gamma 90.00
_cell_formula_units_Z 2
_cell_length_a 9.3620(19)
_cell_length_b 15.871(3)
_cell_length_c 25.586(5)
_cell_measurement_temperature 100(2)
_cell_volume 3776.2(13)
_computing_cell_refinement 'XDS (Kabsch, 1993)'
_computing_data_collection 'BluIce (McPhillips, 2002)'
_computing_data_reduction 'XDS (Kabsch, 1993)'
_computing_molecular_graphics
;
O. V. Dolomanov, L. J. Bourhis, R. J. Gildea, J. A. K. Howard and H. Puschmann,
OLEX2: a complete structure solution, refinement and analysis program.
J. Appl. Cryst. (2009). 42, 339-341.
;
_computing_publication_material
;
O. V. Dolomanov, L. J. Bourhis, R. J. Gildea, J. A. K. Howard and H. Puschmann,
OLEX2: a complete structure solution, refinement and analysis program.
J. Appl. Cryst. (2009). 42, 339-341.
;
_computing_structure_refinement 'SHELXL-97 (Sheldrick, 1997)'
_computing_structure_solution 'SHELXS-97 (Sheldrick, 1997)'
_diffrn_ambient_temperature 100
_diffrn_measured_fraction_theta_full 0.999
_diffrn_measured_fraction_theta_max 0.999
_diffrn_measurement_device_type 'ADSC Quantum 210r'
_diffrn_measurement_method '2x Phi Scans'
_diffrn_radiation_monochromator 'Silicon Double Crystal'
_diffrn_radiation_type Synchrotron
_diffrn_radiation_wavelength 0.71080
_diffrn_reflns_av_R_equivalents 0.0898
_diffrn_reflns_av_unetI/netI 0.0300
_diffrn_reflns_limit_h_max 13
_diffrn_reflns_limit_h_min -13
_diffrn_reflns_limit_k_max 22
_diffrn_reflns_limit_k_min -22
_diffrn_reflns_limit_l_max 35
_diffrn_reflns_limit_l_min -35
_diffrn_reflns_number 145774
_diffrn_reflns_theta_full 28.50
_diffrn_reflns_theta_max 29.63
_diffrn_reflns_theta_min 1.51
_diffrn_source 'Australian Synchrotron'
_diffrn_standards_number 0
_exptl_absorpt_coefficient_mu 0.658
_exptl_absorpt_correction_type multi-scan
_exptl_absorpt_process_details 'XScale within XDS'
_exptl_crystal_colour colourless
_exptl_crystal_density_diffrn 1.478
_exptl_crystal_density_method 'not measured'
_exptl_crystal_description block
_exptl_crystal_F_000 1728
_exptl_crystal_size_max 0.1
_exptl_crystal_size_mid 0.04
_exptl_crystal_size_min 0.03
_refine_diff_density_max 1.374
_refine_diff_density_min -1.206
_refine_diff_density_rms 0.087
_refine_ls_extinction_method none
_refine_ls_goodness_of_fit_ref 1.032
_refine_ls_hydrogen_treatment constr
_refine_ls_matrix_type full
_refine_ls_number_parameters 487
_refine_ls_number_reflns 10609
_refine_ls_number_restraints 0
_refine_ls_restrained_S_all 1.032
_refine_ls_R_factor_all 0.0476
_refine_ls_R_factor_gt 0.0403
_refine_ls_shift/su_max 0.001
_refine_ls_shift/su_mean 0.000
_refine_ls_structure_factor_coef Fsqd
_refine_ls_weighting_details 'calc w=1/[\s^2^(Fo^2^)+(0.0661P)^2^+3.3565P] where P=(Fo^2^+2Fc^2^)/3'
_refine_ls_weighting_scheme calc
_refine_ls_wR_factor_gt 0.1088
_refine_ls_wR_factor_ref 0.1136
_reflns_number_gt 9124
_reflns_number_total 10609
_reflns_threshold_expression >2sigma(I)
_cod_data_source_file c3ce42141d.txt
_cod_data_source_block 1
_cod_depositor_comments
;
The following automatic conversions were performed:

'_exptl_absorpt_correction_type' value 'Multi-Scan' changed to
'multi-scan' according to
/usr/data/users/saulius/crontab/automatic-downloads/rss-feeds/RSC/lib/dictionaries/cif_core.dic
dictionary named 'cif_core.dic' version 2.4.2 from 2011-04-26.

Automatic conversion script
Id: cif_fix_values 2281 2013-09-26 08:29:07Z andrius 
;
_cod_database_code 7214345
_olex2_refinement_description
;
1. Fixed Uiso
 At 1.2 times of:
  All C(H) groups, All C(H,H) groups
2.a Secondary CH2 refined with riding coordinates:
 C12(H12A,H12B), C6(H6A,H6B), C9(H9A,H9B), C4(H4A,H4B), C14(H14A,H14B), C7(H7A,
 H7B), C3(H3A,H3B), C32(H32A,H32B), C23(H23A,H23B), C13(H13A,H13B), C10(H10A,
 H10B), C41(H41A,H41B)
2.b Aromatic/amide H refined with riding coordinates:
 C20(H20), C16(H16), C19(H19), C38(H38), C35(H35), C29(H29), C28(H28),
 C25(H25), C26(H26), C34(H34), C17(H17), C37(H37), C47(H47), C46(H46), C43(H43),
  C44(H44)
;

loop_
_space_group_symop_id
_space_group_symop_operation_xyz
1 'x, y, z'
2 '-x+1/2, y+1/2, -z+1/2'
3 '-x, -y, -z'
4 'x-1/2, -y-1/2, z-1/2'

loop_
_atom_site_label
_atom_site_type_symbol
_atom_site_fract_x
_atom_site_fract_y
_atom_site_fract_z
_atom_site_U_iso_or_equiv
_atom_site_adp_type
_atom_site_occupancy
_atom_site_symmetry_multiplicity
_atom_site_calc_flag
_atom_site_refinement_flags
Ag1 Ag 0.743290(17) 0.592475(9) 0.151703(6) 0.02340(6) Uani 1 1 d .
N2 N 0.6477(2) 0.74157(11) 0.15137(7) 0.0253(4) Uani 1 1 d .
N5 N 0.6839(2) 0.62110(12) 0.24330(7) 0.0258(4) Uani 1 1 d .
C24 C 0.4996(3) 0.57912(13) 0.30245(9) 0.0272(4) Uani 1 1 d .
C12 C 0.8729(3) 0.76076(14) 0.10819(9) 0.0291(4) Uani 1 1 d .
H12A H 0.8123 0.7635 0.0738 0.035 Uiso 1 1 calc R
H12B H 0.9534 0.8009 0.1070 0.035 Uiso 1 1 calc R
N11 N 0.9325(2) 0.67429(12) 0.11562(7) 0.0263(4) Uani 1 1 d .
C6 C 0.8055(3) 0.58885(15) 0.27959(9) 0.0310(5) Uani 1 1 d .
H6A H 0.7912 0.5279 0.2855 0.037 Uiso 1 1 calc R
H6B H 0.8070 0.6179 0.3139 0.037 Uiso 1 1 calc R
N8 N 0.9594(2) 0.55546(12) 0.20879(8) 0.0287(4) Uani 1 1 d .
C9 C 1.0808(3) 0.58640(15) 0.18237(10) 0.0314(5) Uani 1 1 d .
H9A H 1.0995 0.5458 0.1546 0.038 Uiso 1 1 calc R
H9B H 1.1678 0.5886 0.2083 0.038 Uiso 1 1 calc R
C27 C 0.4368(3) 0.59516(14) 0.40574(9) 0.0287(4) Uani 1 1 d .
C4 C 0.6697(3) 0.71301(13) 0.24878(9) 0.0281(4) Uani 1 1 d .
H4A H 0.7669 0.7383 0.2544 0.034 Uiso 1 1 calc R
H4B H 0.6211 0.7250 0.2803 0.034 Uiso 1 1 calc R
C20 C 0.4058(3) 0.89292(15) 0.12529(10) 0.0298(4) Uani 1 1 d .
H20 H 0.3500 0.8601 0.1465 0.036 Uiso 1 1 calc R
C33 C 0.9195(3) 0.40923(14) 0.17411(10) 0.0293(5) Uani 1 1 d .
C14 C 0.5422(3) 0.76038(13) 0.10512(9) 0.0280(4) Uani 1 1 d .
H14A H 0.4519 0.7296 0.1088 0.034 Uiso 1 1 calc R
H14B H 0.5803 0.7392 0.0731 0.034 Uiso 1 1 calc R
C16 C 0.5868(3) 0.90213(15) 0.06628(10) 0.0319(5) Uani 1 1 d .
H16 H 0.6541 0.8754 0.0467 0.038 Uiso 1 1 calc R
C7 C 0.9498(3) 0.60179(16) 0.25866(9) 0.0321(5) Uani 1 1 d .
H7A H 0.9641 0.6627 0.2527 0.039 Uiso 1 1 calc R
H7B H 1.0277 0.5825 0.2854 0.039 Uiso 1 1 calc R
C3 C 0.5852(3) 0.75486(14) 0.20113(9) 0.0290(4) Uani 1 1 d .
H3A H 0.4858 0.7326 0.1971 0.035 Uiso 1 1 calc R
H3B H 0.5800 0.8162 0.2078 0.035 Uiso 1 1 calc R
C19 C 0.3847(3) 0.97938(15) 0.12171(10) 0.0304(4) Uani 1 1 d .
H19 H 0.3151 1.0059 0.1404 0.036 Uiso 1 1 calc R
C30 C 0.4089(3) 0.60485(16) 0.45954(10) 0.0339(5) Uani 1 1 d .
C38 C 1.0074(3) 0.37786(15) 0.13810(10) 0.0310(5) Uani 1 1 d .
H38 H 1.1073 0.3903 0.1424 0.037 Uiso 1 1 calc R
C32 C 0.9794(3) 0.46345(15) 0.21995(10) 0.0330(5) Uani 1 1 d .
H32A H 0.9311 0.4486 0.2511 0.040 Uiso 1 1 calc R
H32B H 1.0832 0.4515 0.2284 0.040 Uiso 1 1 calc R
C15 C 0.5082(3) 0.85386(14) 0.09810(9) 0.0274(4) Uani 1 1 d .
C23 C 0.5479(3) 0.57470(14) 0.24812(9) 0.0273(4) Uani 1 1 d .
H23A H 0.5613 0.5148 0.2389 0.033 Uiso 1 1 calc R
H23B H 0.4710 0.5981 0.2224 0.033 Uiso 1 1 calc R
C13 C 0.7836(3) 0.78817(14) 0.15109(9) 0.0278(4) Uani 1 1 d .
H13A H 0.8417 0.7808 0.1857 0.033 Uiso 1 1 calc R
H13B H 0.7616 0.8489 0.1467 0.033 Uiso 1 1 calc R
C35 C 0.7161(3) 0.33711(16) 0.12679(11) 0.0353(5) Uani 1 1 d .
H35 H 0.6172 0.3222 0.1235 0.042 Uiso 1 1 calc R
C10 C 1.0553(3) 0.67337(15) 0.15765(9) 0.0305(5) Uani 1 1 d .
H10A H 1.0367 0.7142 0.1853 0.037 Uiso 1 1 calc R
H10B H 1.1432 0.6916 0.1427 0.037 Uiso 1 1 calc R
C29 C 0.4116(3) 0.64406(13) 0.31641(9) 0.0274(4) Uani 1 1 d .
H29 H 0.3729 0.6832 0.2905 0.033 Uiso 1 1 calc R
C36 C 0.8037(3) 0.30824(15) 0.09033(10) 0.0340(5) Uani 1 1 d .
N22 N 0.4345(3) 1.18831(15) 0.08139(13) 0.0514(7) Uani 1 1 d .
C28 C 0.3795(2) 0.65232(14) 0.36782(9) 0.0276(4) Uani 1 1 d .
H28 H 0.3190 0.6967 0.3770 0.033 Uiso 1 1 calc R
N31 N 0.3873(3) 0.61300(17) 0.50241(10) 0.0443(6) Uani 1 1 d .
C18 C 0.4670(3) 1.02709(14) 0.09033(10) 0.0302(5) Uani 1 1 d .
C25 C 0.5486(3) 0.51971(14) 0.34045(10) 0.0331(5) Uani 1 1 d .
H25 H 0.6031 0.4730 0.3307 0.040 Uiso 1 1 calc R
C26 C 0.5197(3) 0.52725(15) 0.39209(10) 0.0323(5) Uani 1 1 d .
H26 H 0.5556 0.4869 0.4178 0.039 Uiso 1 1 calc R
C21 C 0.4481(3) 1.11695(17) 0.08575(12) 0.0375(5) Uani 1 1 d .
C34 C 0.7737(3) 0.38753(15) 0.16784(11) 0.0323(5) Uani 1 1 d .
H34 H 0.7131 0.4079 0.1924 0.039 Uiso 1 1 calc R
C17 C 0.5684(3) 0.98872(15) 0.06265(10) 0.0328(5) Uani 1 1 d .
H17 H 0.6245 1.0214 0.0415 0.039 Uiso 1 1 calc R
C37 C 0.9500(3) 0.32877(15) 0.09623(10) 0.0329(5) Uani 1 1 d .
H37 H 1.0101 0.3089 0.0714 0.039 Uiso 1 1 calc R
Cl50 Cl 0.37064(6) 0.34826(4) 0.22176(2) 0.03349(12) Uani 1 1 d .
O51 O 0.3345(3) 0.42781(16) 0.19907(14) 0.0741(9) Uani 1 1 d .
O53 O 0.5138(2) 0.34867(13) 0.24798(9) 0.0458(5) Uani 1 1 d .
O54 O 0.2671(3) 0.31772(19) 0.25335(11) 0.0639(7) Uani 1 1 d .
O52 O 0.3692(4) 0.2900(2) 0.17740(12) 0.0805(9) Uani 1 1 d .
C39 C 0.7479(4) 0.2588(2) 0.04519(13) 0.0476(7) Uani 1 1 d .
N40 N 0.7081(4) 0.2233(3) 0.00797(14) 0.0751(10) Uani 1 1 d .
C42 C 0.8609(2) 0.60798(14) 0.02788(9) 0.0258(4) Uani 1 1 d .
C41 C 0.9806(2) 0.64450(15) 0.06574(9) 0.0289(4) Uani 1 1 d .
H41A H 1.0558 0.6011 0.0738 0.035 Uiso 1 1 calc R
H41B H 1.0245 0.6923 0.0485 0.035 Uiso 1 1 calc R
C47 C 0.8313(3) 0.52191(15) 0.03024(9) 0.0304(5) Uani 1 1 d .
H47 H 0.8841 0.4883 0.0565 0.037 Uiso 1 1 calc R
C46 C 0.7265(3) 0.48470(14) -0.00492(9) 0.0300(5) Uani 1 1 d .
H46 H 0.7075 0.4261 -0.0030 0.036 Uiso 1 1 calc R
C43 C 0.7815(3) 0.65670(14) -0.01035(9) 0.0283(4) Uani 1 1 d .
H43 H 0.7995 0.7155 -0.0119 0.034 Uiso 1 1 calc R
C44 C 0.6763(3) 0.62073(14) -0.04615(9) 0.0291(4) Uani 1 1 d .
H44 H 0.6233 0.6544 -0.0723 0.035 Uiso 1 1 calc R
C48 C 0.5393(3) 0.49622(14) -0.07993(9) 0.0291(4) Uani 1 1 d .
C45 C 0.6493(2) 0.53462(14) -0.04327(9) 0.0267(4) Uani 1 1 d .
N49 N 0.4505(2) 0.46572(13) -0.10771(9) 0.0335(4) Uani 1 1 d .

loop_
_atom_site_aniso_label
_atom_site_aniso_U_11
_atom_site_aniso_U_22
_atom_site_aniso_U_33
_atom_site_aniso_U_23
_atom_site_aniso_U_13
_atom_site_aniso_U_12
Ag1 0.03033(9) 0.01749(8) 0.02128(9) -0.00079(5) -0.00178(6) -0.00097(5)
N2 0.0336(9) 0.0183(8) 0.0229(8) -0.0008(6) -0.0018(7) -0.0014(7)
N5 0.0354(10) 0.0186(8) 0.0222(8) 0.0002(6) -0.0008(7) -0.0009(7)
C24 0.0375(11) 0.0190(9) 0.0249(10) -0.0009(8) 0.0029(9) -0.0005(8)
C12 0.0380(12) 0.0219(10) 0.0266(10) 0.0023(8) 0.0006(9) -0.0036(8)
N11 0.0325(9) 0.0224(8) 0.0227(8) -0.0003(7) -0.0025(7) -0.0013(7)
C6 0.0407(12) 0.0279(11) 0.0226(10) 0.0016(8) -0.0043(9) 0.0011(9)
N8 0.0361(10) 0.0243(9) 0.0243(9) 0.0004(7) -0.0016(7) 0.0011(7)
C9 0.0318(11) 0.0316(11) 0.0294(11) -0.0001(9) -0.0028(9) 0.0016(9)
C27 0.0343(11) 0.0248(10) 0.0272(11) -0.0023(8) 0.0048(9) -0.0007(8)
C4 0.0415(12) 0.0184(9) 0.0237(10) -0.0025(7) 0.0007(9) -0.0025(8)
C20 0.0332(11) 0.0225(10) 0.0327(11) 0.0019(8) -0.0009(9) -0.0007(8)
C33 0.0350(11) 0.0223(10) 0.0299(11) 0.0076(8) 0.0002(9) 0.0066(8)
C14 0.0367(11) 0.0188(9) 0.0269(10) -0.0027(8) -0.0037(9) 0.0005(8)
C16 0.0425(13) 0.0279(11) 0.0251(10) 0.0015(8) 0.0029(9) 0.0069(9)
C7 0.0376(12) 0.0322(11) 0.0246(10) -0.0007(9) -0.0050(9) -0.0002(9)
C3 0.0403(12) 0.0194(9) 0.0271(10) -0.0011(8) 0.0033(9) 0.0004(8)
C19 0.0337(11) 0.0252(10) 0.0314(11) -0.0013(8) 0.0005(9) 0.0035(9)
C30 0.0411(13) 0.0284(11) 0.0328(12) -0.0003(9) 0.0069(10) 0.0032(9)
C38 0.0307(11) 0.0273(10) 0.0342(12) 0.0059(9) -0.0002(9) 0.0044(9)
C32 0.0423(13) 0.0251(10) 0.0299(11) 0.0063(9) -0.0023(9) 0.0063(9)
C15 0.0370(11) 0.0204(9) 0.0228(10) -0.0009(7) -0.0050(8) 0.0013(8)
C23 0.0387(12) 0.0201(9) 0.0229(10) -0.0015(7) 0.0025(8) -0.0027(8)
C13 0.0369(11) 0.0195(9) 0.0258(10) -0.0008(7) -0.0025(8) -0.0045(8)
C35 0.0308(11) 0.0271(11) 0.0469(14) 0.0090(10) 0.0003(10) 0.0012(9)
C10 0.0318(11) 0.0308(11) 0.0273(11) 0.0005(9) -0.0039(9) -0.0045(9)
C29 0.0331(11) 0.0193(9) 0.0294(11) 0.0030(8) 0.0010(8) -0.0005(8)
C36 0.0398(12) 0.0245(10) 0.0361(12) 0.0066(9) -0.0026(10) 0.0005(9)
N22 0.0507(14) 0.0245(11) 0.082(2) 0.0050(11) 0.0182(14) 0.0027(10)
C28 0.0310(10) 0.0199(9) 0.0321(11) -0.0012(8) 0.0048(8) 0.0006(8)
N31 0.0595(15) 0.0424(12) 0.0318(11) -0.0029(10) 0.0090(10) 0.0096(11)
C18 0.0351(11) 0.0216(10) 0.0319(11) 0.0017(8) -0.0045(9) 0.0010(8)
C25 0.0482(13) 0.0212(10) 0.0312(11) 0.0034(8) 0.0099(10) 0.0094(9)
C26 0.0413(12) 0.0272(11) 0.0286(11) 0.0052(9) 0.0052(9) 0.0084(9)
C21 0.0374(13) 0.0278(11) 0.0473(15) 0.0025(10) 0.0054(11) 0.0011(10)
C34 0.0346(11) 0.0222(10) 0.0405(13) 0.0076(9) 0.0055(10) 0.0051(9)
C17 0.0402(12) 0.0278(11) 0.0302(11) 0.0074(9) 0.0028(9) 0.0014(9)
C37 0.0366(12) 0.0282(11) 0.0337(12) 0.0037(9) 0.0035(9) 0.0040(9)
Cl50 0.0319(3) 0.0277(3) 0.0391(3) 0.0077(2) -0.0038(2) 0.0010(2)
O51 0.0446(12) 0.0454(12) 0.123(3) 0.0437(15) -0.0289(14) -0.0097(10)
O53 0.0379(10) 0.0424(11) 0.0527(12) 0.0081(9) -0.0137(9) 0.0041(8)
O54 0.0525(14) 0.0698(16) 0.0699(17) 0.0145(13) 0.0094(12) -0.0044(12)
O52 0.089(2) 0.082(2) 0.0698(18) -0.0287(16) 0.0029(16) -0.0200(17)
C39 0.0495(16) 0.0439(15) 0.0480(16) -0.0027(13) -0.0002(13) -0.0080(13)
N40 0.074(2) 0.091(3) 0.0587(19) -0.0247(18) -0.0013(16) -0.025(2)
C42 0.0296(10) 0.0248(10) 0.0229(9) -0.0013(8) 0.0027(8) -0.0024(8)
C41 0.0297(10) 0.0306(11) 0.0255(10) -0.0014(8) -0.0004(8) -0.0042(8)
C47 0.0388(12) 0.0248(10) 0.0259(10) 0.0018(8) -0.0035(9) 0.0021(9)
C46 0.0396(12) 0.0197(9) 0.0294(11) 0.0016(8) -0.0015(9) -0.0003(8)
C43 0.0375(11) 0.0202(9) 0.0265(10) 0.0009(8) 0.0006(9) -0.0028(8)
C44 0.0386(12) 0.0213(10) 0.0259(10) 0.0020(8) -0.0031(9) -0.0001(9)
C48 0.0353(11) 0.0216(9) 0.0295(11) -0.0003(8) 0.0001(9) 0.0005(8)
C45 0.0313(10) 0.0224(9) 0.0256(10) -0.0025(8) -0.0010(8) -0.0017(8)
N49 0.0419(11) 0.0225(9) 0.0340(10) -0.0016(8) -0.0048(9) -0.0024(8)

loop_
_atom_type_symbol
_atom_type_description
_atom_type_scat_dispersion_real
_atom_type_scat_dispersion_imag
_atom_type_scat_source
C C 0.0033 0.0016 'International Tables Vol C Tables 4.2.6.8 and 6.1.1.4'
H H 0.0000 0.0000 'International Tables Vol C Tables 4.2.6.8 and 6.1.1.4'
Ag Ag -0.8750 1.0960 'International Tables Vol C Tables 4.2.6.8 and 6.1.1.4'
Cl Cl 0.1484 0.1585 'International Tables Vol C Tables 4.2.6.8 and 6.1.1.4'
N N 0.0061 0.0033 'International Tables Vol C Tables 4.2.6.8 and 6.1.1.4'
O O 0.0106 0.0060 'International Tables Vol C Tables 4.2.6.8 and 6.1.1.4'

loop_
_geom_angle_atom_site_label_1
_geom_angle_atom_site_label_2
_geom_angle_atom_site_label_3
_geom_angle
_geom_angle_site_symmetry_1
_geom_angle_site_symmetry_3
N5 Ag1 N2 73.60(6) . .
N11 Ag1 N2 76.98(6) . .
N11 Ag1 N5 120.08(6) . .
N8 Ag1 N2 119.90(6) . .
N8 Ag1 N5 75.00(7) . .
N8 Ag1 N11 76.54(7) . .
N49 Ag1 N2 96.86(7) 3_665 .
N49 Ag1 N5 106.97(8) 3_665 .
N49 Ag1 N11 127.61(7) 3_665 .
N49 Ag1 N8 141.19(7) 3_665 .
C14 N2 Ag1 113.21(12) . .
C3 N2 Ag1 107.81(13) . .
C3 N2 C14 111.46(19) . .
C13 N2 Ag1 99.46(13) . .
C13 N2 C14 113.06(18) . .
C13 N2 C3 111.18(18) . .
C6 N5 Ag1 106.66(14) . .
C6 N5 C23 112.43(18) . .
C4 N5 Ag1 107.47(13) . .
C4 N5 C6 110.82(18) . .
C4 N5 C23 113.23(19) . .
C23 N5 Ag1 105.76(13) . .
C29 C24 C23 121.3(2) . .
C29 C24 C25 118.6(2) . .
C25 C24 C23 120.0(2) . .
H12A C12 H12B 107.7 . .
N11 C12 H12A 108.8 . .
N11 C12 H12B 108.8 . .
N11 C12 C13 113.71(18) . .
C13 C12 H12A 108.8 . .
C13 C12 H12B 108.8 . .
C12 N11 Ag1 105.04(14) . .
C10 N11 Ag1 104.74(13) . .
C10 N11 C12 110.53(18) . .
C41 N11 Ag1 117.35(13) . .
C41 N11 C12 109.40(18) . .
C41 N11 C10 109.59(18) . .
N5 C6 H6A 109.1 . .
N5 C6 H6B 109.1 . .
N5 C6 C7 112.52(19) . .
H6A C6 H6B 107.8 . .
C7 C6 H6A 109.1 . .
C7 C6 H6B 109.1 . .
C9 N8 Ag1 106.07(14) . .
C9 N8 C7 110.88(19) . .
C9 N8 C32 109.10(19) . .
C7 N8 Ag1 105.56(14) . .
C7 N8 C32 109.77(18) . .
C32 N8 Ag1 115.37(14) . .
N8 C9 H9A 108.9 . .
N8 C9 H9B 108.9 . .
N8 C9 C10 113.6(2) . .
H9A C9 H9B 107.7 . .
C10 C9 H9A 108.9 . .
C10 C9 H9B 108.9 . .
C28 C27 C30 120.0(2) . .
C28 C27 C26 120.7(2) . .
C26 C27 C30 119.3(2) . .
N5 C4 H4A 108.9 . .
N5 C4 H4B 108.9 . .
N5 C4 C3 113.52(18) . .
H4A C4 H4B 107.7 . .
C3 C4 H4A 108.9 . .
C3 C4 H4B 108.9 . .
C19 C20 H20 119.7 . .
C19 C20 C15 120.5(2) . .
C15 C20 H20 119.7 . .
C38 C33 C32 121.5(2) . .
C38 C33 C34 118.6(2) . .
C34 C33 C32 119.9(2) . .
N2 C14 H14A 108.8 . .
N2 C14 H14B 108.8 . .
N2 C14 C15 113.67(17) . .
H14A C14 H14B 107.7 . .
C15 C14 H14A 108.8 . .
C15 C14 H14B 108.8 . .
C15 C16 H16 119.5 . .
C17 C16 H16 119.5 . .
C17 C16 C15 121.1(2) . .
C6 C7 H7A 109.1 . .
C6 C7 H7B 109.1 . .
N8 C7 C6 112.3(2) . .
N8 C7 H7A 109.1 . .
N8 C7 H7B 109.1 . .
H7A C7 H7B 107.9 . .
N2 C3 C4 113.98(19) . .
N2 C3 H3A 108.8 . .
N2 C3 H3B 108.8 . .
C4 C3 H3A 108.8 . .
C4 C3 H3B 108.8 . .
H3A C3 H3B 107.7 . .
C20 C19 H19 120.3 . .
C20 C19 C18 119.3(2) . .
C18 C19 H19 120.3 . .
N31 C30 C27 179.5(3) . .
C33 C38 H38 119.8 . .
C37 C38 C33 120.4(2) . .
C37 C38 H38 119.8 . .
N8 C32 C33 112.42(18) . .
N8 C32 H32A 109.1 . .
N8 C32 H32B 109.1 . .
C33 C32 H32A 109.1 . .
C33 C32 H32B 109.1 . .
H32A C32 H32B 107.9 . .
C20 C15 C14 121.4(2) . .
C16 C15 C20 119.3(2) . .
C16 C15 C14 119.2(2) . .
N5 C23 C24 113.76(18) . .
N5 C23 H23A 108.8 . .
N5 C23 H23B 108.8 . .
C24 C23 H23A 108.8 . .
C24 C23 H23B 108.8 . .
H23A C23 H23B 107.7 . .
N2 C13 C12 114.07(18) . .
N2 C13 H13A 108.7 . .
N2 C13 H13B 108.7 . .
C12 C13 H13A 108.7 . .
C12 C13 H13B 108.7 . .
H13A C13 H13B 107.6 . .
C36 C35 H35 120.2 . .
C34 C35 H35 120.2 . .
C34 C35 C36 119.5(2) . .
N11 C10 C9 112.41(19) . .
N11 C10 H10A 109.1 . .
N11 C10 H10B 109.1 . .
C9 C10 H10A 109.1 . .
C9 C10 H10B 109.1 . .
H10A C10 H10B 107.9 . .
C24 C29 H29 119.6 . .
C28 C29 C24 120.8(2) . .
C28 C29 H29 119.6 . .
C35 C36 C37 119.8(2) . .
C35 C36 C39 122.0(3) . .
C37 C36 C39 118.2(3) . .
C27 C28 H28 120.3 . .
C29 C28 C27 119.4(2) . .
C29 C28 H28 120.3 . .
C19 C18 C21 120.9(2) . .
C17 C18 C19 120.6(2) . .
C17 C18 C21 118.5(2) . .
C24 C25 H25 119.2 . .
C26 C25 C24 121.5(2) . .
C26 C25 H25 119.2 . .
C27 C26 H26 120.6 . .
C25 C26 C27 118.8(2) . .
C25 C26 H26 120.6 . .
N22 C21 C18 178.8(3) . .
C33 C34 H34 119.3 . .
C35 C34 C33 121.4(2) . .
C35 C34 H34 119.3 . .
C16 C17 C18 119.1(2) . .
C16 C17 H17 120.4 . .
C18 C17 H17 120.4 . .
C38 C37 C36 120.2(2) . .
C38 C37 H37 119.9 . .
C36 C37 H37 119.9 . .
O51 Cl50 O53 110.86(13) . .
O51 Cl50 O54 113.09(18) . .
O51 Cl50 O52 105.4(2) . .
O53 Cl50 O52 106.96(17) . .
O54 Cl50 O53 113.59(15) . .
O54 Cl50 O52 106.29(19) . .
N40 C39 C36 175.9(4) . .
C47 C42 C41 118.9(2) . .
C43 C42 C41 122.3(2) . .
C43 C42 C47 118.7(2) . .
N11 C41 C42 113.51(19) . .
N11 C41 H41A 108.9 . .
N11 C41 H41B 108.9 . .
C42 C41 H41A 108.9 . .
C42 C41 H41B 108.9 . .
H41A C41 H41B 107.7 . .
C42 C47 H47 119.4 . .
C46 C47 C42 121.2(2) . .
C46 C47 H47 119.4 . .
C47 C46 H46 120.5 . .
C47 C46 C45 119.0(2) . .
C45 C46 H46 120.5 . .
C42 C43 H43 119.5 . .
C44 C43 C42 121.0(2) . .
C44 C43 H43 119.5 . .
C43 C44 H44 120.4 . .
C43 C44 C45 119.2(2) . .
C45 C44 H44 120.4 . .
N49 C48 C45 178.2(3) . .
C46 C45 C48 119.3(2) . .
C44 C45 C46 120.8(2) . .
C44 C45 C48 120.0(2) . .
C48 N49 Ag1 171.1(2) . 3_665

loop_
_geom_bond_atom_site_label_1
_geom_bond_atom_site_label_2
_geom_bond_distance
_geom_bond_site_symmetry_2
Ag1 N2 2.5294(19) .
Ag1 N5 2.512(2) .
Ag1 N11 2.460(2) .
Ag1 N8 2.427(2) .
Ag1 N49 2.223(2) 3_665
N2 C14 1.482(3) .
N2 C3 1.477(3) .
N2 C13 1.472(3) .
N5 C6 1.475(3) .
N5 C4 1.473(3) .
N5 C23 1.488(3) .
C24 C23 1.512(3) .
C24 C29 1.392(3) .
C24 C25 1.394(3) .
C12 H12A 0.9900 .
C12 H12B 0.9900 .
C12 N11 1.485(3) .
C12 C13 1.518(3) .
N11 C10 1.480(3) .
N11 C41 1.479(3) .
C6 H6A 0.9900 .
C6 H6B 0.9900 .
C6 C7 1.523(4) .
N8 C9 1.472(3) .
N8 C7 1.484(3) .
N8 C32 1.495(3) .
C9 H9A 0.9900 .
C9 H9B 0.9900 .
C9 C10 1.525(3) .
C27 C30 1.439(3) .
C27 C28 1.390(3) .
C27 C26 1.396(3) .
C4 H4A 0.9900 .
C4 H4B 0.9900 .
C4 C3 1.526(3) .
C20 H20 0.9500 .
C20 C19 1.388(3) .
C20 C15 1.393(3) .
C33 C38 1.396(3) .
C33 C32 1.510(4) .
C33 C34 1.399(4) .
C14 H14A 0.9900 .
C14 H14B 0.9900 .
C14 C15 1.524(3) .
C16 H16 0.9500 .
C16 C15 1.389(3) .
C16 C17 1.387(3) .
C7 H7A 0.9900 .
C7 H7B 0.9900 .
C3 H3A 0.9900 .
C3 H3B 0.9900 .
C19 H19 0.9500 .
C19 C18 1.398(3) .
C30 N31 1.146(4) .
C38 H38 0.9500 .
C38 C37 1.382(4) .
C32 H32A 0.9900 .
C32 H32B 0.9900 .
C23 H23A 0.9900 .
C23 H23B 0.9900 .
C13 H13A 0.9900 .
C13 H13B 0.9900 .
C35 H35 0.9500 .
C35 C36 1.389(4) .
C35 C34 1.380(4) .
C10 H10A 0.9900 .
C10 H10B 0.9900 .
C29 H29 0.9500 .
C29 C28 1.389(3) .
C36 C37 1.399(4) .
C36 C39 1.443(4) .
N22 C21 1.144(4) .
C28 H28 0.9500 .
C18 C21 1.440(3) .
C18 C17 1.389(4) .
C25 H25 0.9500 .
C25 C26 1.384(3) .
C26 H26 0.9500 .
C34 H34 0.9500 .
C17 H17 0.9500 .
C37 H37 0.9500 .
Cl50 O51 1.414(2) .
Cl50 O53 1.428(2) .
Cl50 O54 1.417(3) .
Cl50 O52 1.463(3) .
C39 N40 1.132(4) .
C42 C41 1.510(3) .
C42 C47 1.396(3) .
C42 C43 1.393(3) .
C41 H41A 0.9900 .
C41 H41B 0.9900 .
C47 H47 0.9500 .
C47 C46 1.384(3) .
C46 H46 0.9500 .
C46 C45 1.396(3) .
C43 H43 0.9500 .
C43 C44 1.388(3) .
C44 H44 0.9500 .
C44 C45 1.393(3) .
C48 C45 1.445(3) .
C48 N49 1.137(3) .
N49 Ag1 2.223(2) 3_665

loop_
_geom_torsion_atom_site_label_1
_geom_torsion_atom_site_label_2
_geom_torsion_atom_site_label_3
_geom_torsion_atom_site_label_4
_geom_torsion
_geom_torsion_site_symmetry_1
_geom_torsion_site_symmetry_4
Ag1 N2 C14 C15 -167.61(15) . .
Ag1 N2 C3 C4 38.1(2) . .
Ag1 N2 C13 C12 51.83(19) . .
Ag1 N5 C6 C7 36.2(2) . .
Ag1 N5 C4 C3 43.3(2) . .
Ag1 N5 C23 C24 175.85(15) . .
Ag1 N11 C10 C9 43.8(2) . .
Ag1 N11 C41 C42 36.1(2) . .
Ag1 N8 C9 C10 41.6(2) . .
Ag1 N8 C7 C6 50.3(2) . .
Ag1 N8 C32 C33 32.8(3) . .
N2 Ag1 N5 C6 -135.42(15) . .
N2 Ag1 N5 C4 -16.53(14) . .
N2 Ag1 N5 C23 104.70(14) . .
N2 Ag1 N11 C12 -7.07(13) . .
N2 Ag1 N11 C10 109.44(14) . .
N2 Ag1 N11 C41 -128.81(16) . .
N2 Ag1 N8 C9 -78.92(15) . .
N2 Ag1 N8 C7 38.81(17) . .
N2 Ag1 N8 C32 160.18(15) . .
N2 C14 C15 C20 -83.8(3) . .
N2 C14 C15 C16 92.4(3) . .
N5 Ag1 N2 C14 -134.78(16) . .
N5 Ag1 N2 C3 -11.00(14) . .
N5 Ag1 N2 C13 104.98(13) . .
N5 Ag1 N11 C12 -69.11(14) . .
N5 Ag1 N11 C10 47.39(16) . .
N5 Ag1 N11 C41 169.15(14) . .
N5 Ag1 N8 C9 -139.49(15) . .
N5 Ag1 N8 C7 -21.77(14) . .
N5 Ag1 N8 C32 99.61(17) . .
N5 C6 C7 N8 -62.4(3) . .
N5 C4 C3 N2 -58.7(3) . .
C24 C29 C28 C27 0.3(3) . .
C24 C25 C26 C27 1.4(4) . .
C12 N11 C10 C9 156.5(2) . .
C12 N11 C41 C42 -83.4(2) . .
N11 Ag1 N2 C14 98.05(15) . .
N11 Ag1 N2 C3 -138.18(15) . .
N11 Ag1 N2 C13 -22.19(12) . .
N11 Ag1 N5 C6 -71.64(15) . .
N11 Ag1 N5 C4 47.25(16) . .
N11 Ag1 N5 C23 168.48(12) . .
N11 Ag1 N8 C9 -12.79(14) . .
N11 Ag1 N8 C7 104.93(15) . .
N11 Ag1 N8 C32 -133.69(17) . .
N11 C12 C13 N2 -67.7(3) . .
C6 N5 C4 C3 159.5(2) . .
C6 N5 C23 C24 59.8(2) . .
N8 Ag1 N2 C14 163.94(14) . .
N8 Ag1 N2 C3 -72.29(16) . .
N8 Ag1 N2 C13 43.70(14) . .
N8 Ag1 N5 C6 -7.34(13) . .
N8 Ag1 N5 C4 111.55(15) . .
N8 Ag1 N5 C23 -127.22(14) . .
N8 Ag1 N11 C12 -132.61(14) . .
N8 Ag1 N11 C10 -16.11(14) . .
N8 Ag1 N11 C41 105.65(16) . .
N8 C9 C10 N11 -62.5(3) . .
C9 N8 C7 C6 164.77(19) . .
C9 N8 C32 C33 -86.4(2) . .
C4 N5 C6 C7 -80.5(2) . .
C4 N5 C23 C24 -66.7(2) . .
C20 C19 C18 C21 -179.9(2) . .
C20 C19 C18 C17 0.4(4) . .
C33 C38 C37 C36 -1.7(4) . .
C14 N2 C3 C4 162.94(18) . .
C14 N2 C13 C12 -68.5(2) . .
C7 N8 C9 C10 -72.6(2) . .
C7 N8 C32 C33 151.9(2) . .
C3 N2 C14 C15 70.6(2) . .
C3 N2 C13 C12 165.23(18) . .
C19 C20 C15 C14 174.7(2) . .
C19 C20 C15 C16 -1.5(4) . .
C19 C18 C21 N22 -167(100) . .
C19 C18 C17 C16 0.3(4) . .
C30 C27 C28 C29 177.7(2) . .
C30 C27 C26 C25 -178.5(2) . .
C38 C33 C32 N8 96.8(3) . .
C38 C33 C34 C35 -0.8(3) . .
C32 N8 C9 C10 166.42(19) . .
C32 N8 C7 C6 -74.6(2) . .
C32 C33 C38 C37 -179.6(2) . .
C32 C33 C34 C35 -179.1(2) . .
C15 C20 C19 C18 0.2(4) . .
C15 C16 C17 C18 -1.7(4) . .
C23 N5 C6 C7 151.66(19) . .
C23 N5 C4 C3 -73.1(2) . .
C23 C24 C29 C28 -173.5(2) . .
C23 C24 C25 C26 172.7(2) . .
C13 N2 C14 C15 -55.5(3) . .
C13 N2 C3 C4 -69.9(2) . .
C13 C12 N11 Ag1 37.1(2) . .
C13 C12 N11 C10 -75.3(2) . .
C13 C12 N11 C41 163.94(19) . .
C35 C36 C37 C38 -0.2(4) . .
C35 C36 C39 N40 129(6) . .
C10 N11 C41 C42 155.30(19) . .
C29 C24 C23 N5 88.8(3) . .
C29 C24 C25 C26 -4.4(4) . .
C36 C35 C34 C33 -1.1(4) . .
C28 C27 C30 N31 -77(48) . .
C28 C27 C26 C25 2.6(4) . .
C25 C24 C23 N5 -88.2(3) . .
C25 C24 C29 C28 3.5(4) . .
C26 C27 C30 N31 104(48) . .
C26 C27 C28 C29 -3.4(4) . .
C21 C18 C17 C16 -179.4(2) . .
C34 C33 C38 C37 2.1(3) . .
C34 C33 C32 N8 -84.9(3) . .
C34 C35 C36 C37 1.5(4) . .
C34 C35 C36 C39 -176.9(2) . .
C17 C16 C15 C20 2.3(4) . .
C17 C16 C15 C14 -174.0(2) . .
C17 C18 C21 N22 13(19) . .
C37 C36 C39 N40 -49(6) . .
C39 C36 C37 C38 178.3(2) . .
C42 C47 C46 C45 -0.1(4) . .
C42 C43 C44 C45 0.6(4) . .
C41 N11 C10 C9 -82.9(2) . .
C41 C42 C47 C46 -177.4(2) . .
C41 C42 C43 C44 177.1(2) . .
C47 C42 C41 N11 -90.0(3) . .
C47 C42 C43 C44 -1.1(4) . .
C47 C46 C45 C44 -0.3(4) . .
C47 C46 C45 C48 -179.7(2) . .
C43 C42 C41 N11 91.8(3) . .
C43 C42 C47 C46 0.8(4) . .
C43 C44 C45 C46 0.1(4) . .
C43 C44 C45 C48 179.4(2) . .
C45 C48 N49 Ag1 10(9) . 3_665
N49 Ag1 N2 C14 -29.04(16) 3_665 .
N49 Ag1 N2 C3 94.73(15) 3_665 .
N49 Ag1 N2 C13 -149.28(13) 3_665 .
N49 Ag1 N5 C6 132.27(14) 3_665 .
N49 Ag1 N5 C4 -108.84(15) 3_665 .
N49 Ag1 N5 C23 12.39(15) 3_665 .
N49 Ag1 N11 C12 81.59(15) 3_665 .
N49 Ag1 N11 C10 -161.91(14) 3_665 .
N49 Ag1 N11 C41 -40.15(18) 3_665 .
N49 Ag1 N8 C9 121.93(16) 3_665 .
N49 Ag1 N8 C7 -120.34(16) 3_665 .
N49 Ag1 N8 C32 1.0(2) 3_665 .
N49 C48 C45 C46 70(8) . .
N49 C48 C45 C44 -110(8) . .
